data_7115378
loop_
_publ_author_name
'Ji Zheng'
'Ya-Dong Yu'
'Fang-Fang Liu'
'Bao-Yu Liu'
'Gang Wei'
'Xiao-Chun Huang'

_publ_section_title
;
 Modulation of argentophilic interactions by bridging amine ligands:
 photoluminescence tuneable by excitation energy or temperature
;
_journal_name_full Chem.Commun.
_journal_page_first 9000
_journal_paper_doi 10.1039/C4cc01523A
_journal_volume 50
_journal_year 2014
_chemical_formula_sum 'C10 H11 Ag2 N5 O4'
_chemical_formula_weight 480.98
_chemical_name_systematic
; 
 ? 
;
_space_group_IT_number 14
_symmetry_cell_setting monoclinic
_symmetry_space_group_name_Hall '-P 2yn'
_symmetry_space_group_name_H-M 'P 1 21/n 1'
_atom_sites_solution_hydrogens geom
_atom_sites_solution_primary direct
_atom_sites_solution_secondary difmap
_audit_creation_method SHELXL-97
_cell_angle_alpha 90.00
_cell_angle_beta 115.202(4)
_cell_angle_gamma 90.00
_cell_formula_units_Z 4
_cell_length_a 10.4635(4)
_cell_length_b 12.5188(3)
_cell_length_c 11.0115(4)
_cell_measurement_temperature 100(2)
_cell_volume 1305.10(9)
_computing_structure_refinement 'SHELXL-97 (Sheldrick, 1997)'
_computing_structure_solution 'SHELXS-97 (Sheldrick, 1990)'
_diffrn_ambient_temperature 100(2)
_diffrn_measured_fraction_theta_full 0.998
_diffrn_measured_fraction_theta_max 0.998
_diffrn_measurement_device_type 'Xcalibur, Atlas, Gemini'
_diffrn_measurement_method '\w scans'
_diffrn_radiation_monochromator graphite
_diffrn_radiation_source 'fine-focus sealed tube'
_diffrn_radiation_type MoK\a
_diffrn_radiation_wavelength 0.71073
_diffrn_reflns_av_R_equivalents 0.0227
_diffrn_reflns_av_sigmaI/netI 0.0290
_diffrn_reflns_limit_h_max 11
_diffrn_reflns_limit_h_min -12
_diffrn_reflns_limit_k_max 14
_diffrn_reflns_limit_k_min -11
_diffrn_reflns_limit_l_max 12
_diffrn_reflns_limit_l_min -13
_diffrn_reflns_number 5652
_diffrn_reflns_theta_full 24.98
_diffrn_reflns_theta_max 24.98
_diffrn_reflns_theta_min 3.25
_exptl_absorpt_coefficient_mu 3.025
_exptl_absorpt_correction_T_max 0.5829
_exptl_absorpt_correction_T_min 0.4639
_exptl_absorpt_correction_type multi-scan
_exptl_crystal_colour yellowish
_exptl_crystal_density_diffrn 2.448
_exptl_crystal_density_method 'not measured'
_exptl_crystal_description block
_exptl_crystal_F_000 928
_exptl_crystal_size_max 0.30
_exptl_crystal_size_mid 0.30
_exptl_crystal_size_min 0.20
_refine_diff_density_max 1.724
_refine_diff_density_min -0.895
_refine_diff_density_rms 0.137
_refine_ls_extinction_method none
_refine_ls_goodness_of_fit_ref 1.089
_refine_ls_hydrogen_treatment mixed
_refine_ls_matrix_type full
_refine_ls_number_parameters 190
_refine_ls_number_reflns 2287
_refine_ls_number_restraints 0
_refine_ls_restrained_S_all 1.089
_refine_ls_R_factor_all 0.0354
_refine_ls_R_factor_gt 0.0326
_refine_ls_shift/su_max 0.000
_refine_ls_shift/su_mean 0.000
_refine_ls_structure_factor_coef Fsqd
_refine_ls_weighting_details 'calc w=1/[\s^2^(Fo^2^)+(0.1000P)^2^+0.0000P] where P=(Fo^2^+2Fc^2^)/3'
_refine_ls_weighting_scheme calc
_refine_ls_wR_factor_gt 0.1278
_refine_ls_wR_factor_ref 0.1312
_reflns_number_gt 2130
_reflns_number_total 2287
_reflns_threshold_expression >2sigma(I)
_cod_data_source_file c4cc01523a2.cif
_cod_data_source_block 1a
_cod_original_cell_volume 1305.10(8)
_cod_original_sg_symbol_H-M p2(1)/n
_cod_database_code 7115378

loop_
_symmetry_equiv_pos_as_xyz
'x, y, z'
'-x+1/2, y+1/2, -z+1/2'
'-x, -y, -z'
'x-1/2, -y-1/2, z-1/2'

loop_
_atom_site_label
_atom_site_type_symbol
_atom_site_fract_x
_atom_site_fract_y
_atom_site_fract_z
_atom_site_U_iso_or_equiv
_atom_site_adp_type
_atom_site_occupancy
_atom_site_symmetry_multiplicity
_atom_site_calc_flag
_atom_site_refinement_flags
Ag1 Ag 0.30673(4) 0.09141(3) 0.74288(4) 0.0183(2) Uani 1 1 d .
Ag2 Ag 0.54871(4) 0.14901(3) 0.30708(4) 0.0176(2) Uani 1 1 d .
O1 O 0.7898(4) 0.1795(3) 0.5124(4) 0.0185(8) Uani 1 1 d .
O2 O 0.8838(4) 0.1387(3) 0.7297(4) 0.0198(9) Uani 1 1 d .
O3 O 0.6102(4) 0.0515(3) 0.9199(4) 0.0186(8) Uani 1 1 d .
O4 O 0.8088(4) 0.0919(3) 0.9055(4) 0.0192(9) Uani 1 1 d .
N1 N 0.1649(5) 0.1130(4) 0.4764(5) 0.0231(11) Uani 1 1 d .
N2 N 0.4483(4) 0.0992(3) 0.6490(5) 0.0124(9) Uani 1 1 d .
N3 N 0.5180(4) 0.1363(3) 0.4878(4) 0.0106(9) Uani 1 1 d .
N4 N 0.5467(5) 0.1821(4) 0.1160(5) 0.0196(10) Uani 1 1 d .
N5 N 0.1982(4) 0.1026(4) 0.8680(5) 0.0154(10) Uani 1 1 d .
C1 C 0.0276(6) 0.1161(5) 0.3929(7) 0.0267(14) Uani 1 1 d .
C2 C -0.0237(6) 0.1255(5) 0.2550(7) 0.0247(14) Uani 1 1 d .
C3 C 0.0716(7) 0.1318(5) 0.1997(6) 0.0221(14) Uani 1 1 d .
C4 C 0.2163(6) 0.1314(4) 0.2845(6) 0.0154(11) Uani 1 1 d .
C5 C 0.2577(5) 0.1223(4) 0.4205(5) 0.0130(11) Uani 1 1 d .
C6 C 0.4095(5) 0.1191(4) 0.5190(5) 0.0124(11) Uani 1 1 d .
C7 C 0.5914(5) 0.1028(4) 0.7073(5) 0.0108(11) Uani 1 1 d .
C8 C 0.6351(5) 0.1275(4) 0.6070(5) 0.0113(10) Uani 1 1 d .
C9 C 0.6696(6) 0.0810(4) 0.8535(6) 0.0161(12) Uani 1 1 d .
C10 C 0.7774(5) 0.1497(4) 0.6142(6) 0.0147(12) Uani 1 1 d .
H4 H 0.8336 0.1081 0.8436 0.022 Uiso 1 1 d R
H4A H 0.2852 0.1367 0.2487 0.018 Uiso 1 1 d R
H3 H 0.0396 0.1367 0.1042 0.018 Uiso 1 1 d R
H2 H -0.1234 0.1284 0.1991 0.018 Uiso 1 1 d R
H1 H -0.0375 0.1110 0.4296 0.018 Uiso 1 1 d R
H5A H 0.1154 0.0671 0.8294 0.022 Uiso 1 1 d R
H5B H 0.2512 0.0734 0.9486 0.022 Uiso 1 1 d R
H5C H 0.1814 0.1716 0.8785 0.022 Uiso 1 1 d R
H4B H 0.6139 0.1432 0.1060 0.022 Uiso 1 1 d R
H4C H 0.4615 0.1651 0.0501 0.022 Uiso 1 1 d R
H4D H 0.5635 0.2520 0.1106 0.022 Uiso 1 1 d R

loop_
_atom_site_aniso_label
_atom_site_aniso_U_11
_atom_site_aniso_U_22
_atom_site_aniso_U_33
_atom_site_aniso_U_23
_atom_site_aniso_U_13
_atom_site_aniso_U_12
Ag1 0.0193(3) 0.0191(3) 0.0212(3) 0.00043(17) 0.0133(2) 0.00043(16)
Ag2 0.0213(3) 0.0195(3) 0.0120(3) -0.00054(16) 0.0070(2) -0.00234(16)
O1 0.0168(19) 0.024(2) 0.015(2) 0.0017(17) 0.0077(16) -0.0017(16)
O2 0.0127(18) 0.026(2) 0.017(2) 0.0030(17) 0.0024(16) -0.0012(16)
O3 0.0187(18) 0.025(2) 0.013(2) 0.0033(17) 0.0075(16) 0.0038(17)
O4 0.016(2) 0.028(2) 0.012(2) 0.0029(16) 0.0051(16) -0.0009(16)
N1 0.012(2) 0.031(3) 0.024(3) -0.008(2) 0.005(2) -0.002(2)
N2 0.010(2) 0.014(2) 0.014(2) -0.0013(18) 0.0055(18) -0.0015(16)
N3 0.009(2) 0.010(2) 0.010(2) 0.0001(17) 0.0009(17) 0.0019(17)
N4 0.024(2) 0.022(3) 0.012(2) -0.002(2) 0.0072(19) 0.001(2)
N5 0.009(2) 0.019(2) 0.017(3) 0.0023(19) 0.0044(19) 0.0007(18)
C1 0.015(3) 0.031(3) 0.032(4) -0.013(3) 0.008(3) -0.001(3)
C2 0.015(3) 0.018(3) 0.029(4) -0.005(3) -0.002(2) 0.004(2)
C3 0.025(3) 0.010(3) 0.015(3) 0.005(2) -0.006(2) 0.002(2)
C4 0.017(3) 0.011(3) 0.020(3) 0.001(2) 0.009(2) -0.003(2)
C5 0.012(2) 0.013(2) 0.013(3) -0.007(2) 0.005(2) 0.002(2)
C6 0.013(3) 0.008(2) 0.013(3) -0.001(2) 0.002(2) -0.001(2)
C7 0.008(2) 0.010(2) 0.014(3) 0.000(2) 0.005(2) 0.0030(19)
C8 0.013(3) 0.008(2) 0.010(3) -0.003(2) 0.001(2) 0.001(2)
C9 0.014(3) 0.018(3) 0.014(3) -0.004(2) 0.004(2) -0.003(2)
C10 0.017(3) 0.010(3) 0.014(3) -0.002(2) 0.003(2) 0.004(2)

loop_
_atom_type_symbol
_atom_type_description
_atom_type_scat_dispersion_real
_atom_type_scat_dispersion_imag
_atom_type_scat_source
C C 0.0033 0.0016 'International Tables Vol C Tables 4.2.6.8 and 6.1.1.4'
H H 0.0000 0.0000 'International Tables Vol C Tables 4.2.6.8 and 6.1.1.4'
N N 0.0061 0.0033 'International Tables Vol C Tables 4.2.6.8 and 6.1.1.4'
O O 0.0106 0.0060 'International Tables Vol C Tables 4.2.6.8 and 6.1.1.4'
Ag Ag -0.8971 1.1015 'International Tables Vol C Tables 4.2.6.8 and 6.1.1.4'

loop_
_geom_angle_atom_site_label_1
_geom_angle_atom_site_label_2
_geom_angle_atom_site_label_3
_geom_angle
_geom_angle_site_symmetry_3
N5 Ag1 N2 168.19(17) .
N5 Ag1 N1 120.16(16) .
N2 Ag1 N1 68.95(16) .
N5 Ag1 O3 107.54(14) .
N2 Ag1 O3 63.83(14) .
N1 Ag1 O3 132.31(13) .
N5 Ag1 Ag2 122.74(12) 3_656
N2 Ag1 Ag2 62.01(11) 3_656
N1 Ag1 Ag2 89.40(11) 3_656
O3 Ag1 Ag2 63.18(8) 3_656
N4 Ag2 N3 169.24(17) .
N4 Ag2 O1 115.26(15) .
N3 Ag2 O1 71.26(13) .
C10 O1 Ag2 107.8(3) .
C9 O3 Ag1 103.5(3) .
C1 N1 C5 116.9(5) .
C1 N1 Ag1 133.5(4) .
C5 N1 Ag1 109.6(3) .
C6 N2 C7 105.8(4) .
C6 N2 Ag1 124.7(3) .
C7 N2 Ag1 128.7(4) .
C6 N3 C8 104.6(4) .
C6 N3 Ag2 136.7(3) .
C8 N3 Ag2 117.9(3) .
N1 C1 C2 123.9(6) .
C3 C2 C1 118.4(5) .
C2 C3 C4 119.1(6) .
C5 C4 C3 118.5(5) .
N1 C5 C4 123.1(5) .
N1 C5 C6 114.4(5) .
C4 C5 C6 122.5(5) .
N2 C6 N3 113.7(4) .
N2 C6 C5 121.8(5) .
N3 C6 C5 124.5(5) .
N2 C7 C8 107.5(4) .
N2 C7 C9 119.6(5) .
C8 C7 C9 132.9(5) .
N3 C8 C7 108.4(4) .
N3 C8 C10 120.4(5) .
C7 C8 C10 131.1(5) .
O3 C9 O4 121.7(5) .
O3 C9 C7 121.8(5) .
O4 C9 C7 116.5(5) .
O1 C10 O2 123.0(5) .
O1 C10 C8 119.8(5) .
O2 C10 C8 117.2(5) .

loop_
_geom_bond_atom_site_label_1
_geom_bond_atom_site_label_2
_geom_bond_distance
_geom_bond_site_symmetry_2
Ag1 N5 2.131(5) .
Ag1 N2 2.140(4) .
Ag1 N1 2.679(5) .
Ag1 O3 2.977(3) .
Ag1 Ag2 3.5154(6) 3_656
Ag2 N4 2.136(5) .
Ag2 N3 2.152(4) .
Ag2 O1 2.601(4) .
O1 C10 1.240(7) .
O2 C10 1.292(7) .
O3 C9 1.202(7) .
O4 C9 1.326(7) .
N1 C1 1.336(8) .
N1 C5 1.357(8) .
N2 C6 1.335(7) .
N2 C7 1.355(6) .
N3 C6 1.336(7) .
N3 C8 1.366(6) .
C1 C2 1.384(9) .
C2 C3 1.374(10) .
C3 C4 1.400(8) .
C4 C5 1.375(8) .
C5 C6 1.495(7) .
C7 C8 1.399(7) .
C7 C9 1.487(8) .
C8 C10 1.483(7) .

loop_
_geom_hbond_atom_site_label_D
_geom_hbond_atom_site_label_H
_geom_hbond_atom_site_label_A
_geom_hbond_distance_DH
_geom_hbond_distance_HA
_geom_hbond_distance_DA
_geom_hbond_angle_DHA
_geom_hbond_site_symmetry_A
N5 H5A O2 0.90 2.37 3.013(6) 128.3 1_455
N5 H5B O3 0.90 2.20 3.035(6) 153.3 3_657
N5 H5C O1 0.90 2.35 3.097(6) 140.9 4_566
N4 H4B O3 0.90 2.33 2.999(6) 130.7 1_554
